data_4073379
loop_
_publ_author_name
'Kempter, Andreas'
'Gemel, Christian'
'Cadenbach, Thomas'
'Fischer, Roland A.'

_publ_section_title
;
 Nickel Olefin Complexes Supported by GaI(DDP)&#x2020;
;
_journal_issue 17
_journal_name_full Organometallics
_journal_page_first 4257
_journal_paper_doi 10.1021/om700297t
_journal_volume 26
_journal_year 2007
_chemical_formula_sum 'C65 H73 Ga N2 Ni2'
_chemical_formula_weight 1069.4
_chemical_name_systematic
; 
 ? 
;
_space_group_IT_number 19
_symmetry_cell_setting orthorhombic
_symmetry_space_group_name_Hall 'P 2ac 2ab'
_symmetry_space_group_name_H-M 'P 21 21 21'
_atom_sites_solution_hydrogens geom
_atom_sites_solution_primary direct
_atom_sites_solution_secondary difmap
_audit_creation_method SHELXL-97
_cell_angle_alpha 90.00
_cell_angle_beta 90.00
_cell_angle_gamma 90.00
_cell_formula_units_Z 4
_cell_length_a 12.5791(5)
_cell_length_b 19.3714(12)
_cell_length_c 22.6823(13)
_cell_measurement_reflns_used 200
_cell_measurement_temperature 113(2)
_cell_measurement_theta_max 25
_cell_measurement_theta_min 0
_cell_volume 5527.1(5)
_computing_cell_refinement
;
CrysAlis RED, Oxford Diffraction Ltd.,
Version 1.170.32 (release 06.06.2003 CrysAlis170 VC++)
(compiled Jun  6 2003,13:53:32)
;
_computing_data_collection
;
CrysAlis CCD, Oxford Diffraction Ltd.,
Version 1.170.32 (release 06.06.2003 CrysAlis170 VC++)
(compiled Jun  6 2003,13:53:32)
;
_computing_data_reduction
;
CrysAlis RED, Oxford Diffraction Ltd.,
Version 1.170.32 (release 06.06.2003 CrysAlis170 VC++)
(compiled Jun  6 2003,13:53:32)
;
_computing_structure_refinement 'SHELXL-97 (Sheldrick, 1997)'
_computing_structure_solution 'SHELXS-97 (Sheldrick, 1990)'
_diffrn_ambient_temperature 113(2)
_diffrn_detector_area_resol_mean 'not measured'
_diffrn_measured_fraction_theta_full 0.853
_diffrn_measured_fraction_theta_max 0.853
_diffrn_measurement_device_type 'multiwire proportional'
_diffrn_measurement_method 'phi and omega scans'
_diffrn_radiation_monochromator graphite
_diffrn_radiation_source 'fine-focus sealed tube'
_diffrn_radiation_type MoK\a
_diffrn_radiation_wavelength 0.71073
_diffrn_reflns_av_R_equivalents 0.1355
_diffrn_reflns_av_sigmaI/netI 0.6533
_diffrn_reflns_limit_h_max 15
_diffrn_reflns_limit_h_min -20
_diffrn_reflns_limit_k_max 30
_diffrn_reflns_limit_k_min -28
_diffrn_reflns_limit_l_max 33
_diffrn_reflns_limit_l_min -33
_diffrn_reflns_number 76221
_diffrn_reflns_theta_full 36.93
_diffrn_reflns_theta_max 36.93
_diffrn_reflns_theta_min 2.64
_diffrn_standards_decay_% 'not measured'
_diffrn_standards_interval_count 'not measured'
_diffrn_standards_interval_time 'not measured'
_diffrn_standards_number 'not measured'
_exptl_absorpt_coefficient_mu 1.199
_exptl_absorpt_correction_T_max 0.835
_exptl_absorpt_correction_T_min 0.75
_exptl_absorpt_correction_type empirical
_exptl_absorpt_process_details none
_exptl_crystal_colour 'deep red'
_exptl_crystal_density_diffrn 1.285
_exptl_crystal_density_meas ?
_exptl_crystal_density_method 'not measured'
_exptl_crystal_description rhombohedric
_exptl_crystal_F_000 2256
_exptl_crystal_size_max 0.3
_exptl_crystal_size_mid 0.2
_exptl_crystal_size_min 0.15
_refine_diff_density_max 0.730
_refine_diff_density_min -0.487
_refine_diff_density_rms 0.062
_refine_ls_abs_structure_details 'Flack H D (1983), Acta Cryst. A39, 876-881'
_refine_ls_abs_structure_Flack 0.008(5)
_refine_ls_extinction_method none
_refine_ls_goodness_of_fit_ref 0.495
_refine_ls_hydrogen_treatment mixed
_refine_ls_matrix_type full
_refine_ls_number_parameters 631
_refine_ls_number_reflns 21903
_refine_ls_number_restraints 0
_refine_ls_restrained_S_all 0.495
_refine_ls_R_factor_all 0.1871
_refine_ls_R_factor_gt 0.0344
_refine_ls_shift/su_max 0.003
_refine_ls_shift/su_mean 0.000
_refine_ls_structure_factor_coef Fsqd
_refine_ls_weighting_details 'calc w=1/[\s^2^(Fo^2^)+(0.0000P)^2^+0.0000P] where P=(Fo^2^+2Fc^2^)/3'
_refine_ls_weighting_scheme calc
_refine_ls_wR_factor_gt 0.0378
_refine_ls_wR_factor_ref 0.0441
_reflns_number_gt 6399
_reflns_number_total 21903
_reflns_threshold_expression >2sigma(I)
_cod_data_source_file om700297t-file003.cif
_cod_data_source_block 8
_cod_depositor_comments
;
The following automatic conversions were performed:

'_exptl_crystal_density_meas' value 'not measured' was changed to '?'
- the value is perceived as not measured.

Automatic conversion script
Id: cif_fix_values 3008 2015-01-20 13:52:24Z robertas 
;
_cod_original_sg_symbol_H-M P212121
_cod_database_code 4073379

loop_
_symmetry_equiv_pos_as_xyz
'x, y, z'
'-x+1/2, -y, z+1/2'
'-x, y+1/2, -z+1/2'
'x+1/2, -y+1/2, -z'

loop_
_atom_site_label
_atom_site_type_symbol
_atom_site_fract_x
_atom_site_fract_y
_atom_site_fract_z
_atom_site_U_iso_or_equiv
_atom_site_adp_type
_atom_site_occupancy
_atom_site_symmetry_multiplicity
_atom_site_calc_flag
_atom_site_refinement_flags
Ga Ga 0.226489(19) 0.010053(13) 0.688271(11) 0.01877(7) Uani 1 1 d .
Ni1 Ni 0.27666(2) 0.090087(15) 0.609061(13) 0.01904(8) Uani 1 1 d .
Ni2 Ni 0.11165(2) 0.106434(17) 0.666244(14) 0.02013(8) Uani 1 1 d .
C22 C 0.1314(2) -0.18469(13) 0.54363(12) 0.0296(7) Uani 1 1 d .
H22A H 0.1741 -0.2139 0.5197 0.035 Uiso 1 1 calc R
C27 C 0.2931(2) -0.16639(12) 0.60842(12) 0.0303(7) Uani 1 1 d .
H27A H 0.3193 -0.1244 0.6296 0.036 Uiso 1 1 calc R
N1 N 0.30130(14) -0.01909(10) 0.76208(8) 0.0175(5) Uani 1 1 d .
C34 C 0.43505(15) 0.10957(13) 0.64589(10) 0.0193(6) Uani 1 1 d .
H34A H 0.4372 0.1165 0.6896 0.023 Uiso 1 1 calc R
C68 C -0.11442(19) 0.17335(12) 0.67365(11) 0.0190(6) Uani 1 1 d .
C41 C 0.16720(17) 0.16734(14) 0.60592(11) 0.0206(7) Uani 1 1 d .
C61 C -0.01736(18) 0.14008(12) 0.69484(11) 0.0205(6) Uani 1 1 d .
C42 C 0.07165(17) 0.08872(13) 0.52742(10) 0.0173(6) Uani 1 1 d .
N2 N 0.15345(13) -0.08362(10) 0.68277(9) 0.0195(5) Uani 1 1 d .
C19 C 0.00673(18) -0.09451(12) 0.61030(11) 0.0205(6) Uani 1 1 d .
C73 C -0.11574(19) 0.21680(12) 0.62480(10) 0.0203(6) Uani 1 1 d .
H73A H -0.0513 0.2262 0.6045 0.024 Uiso 1 1 calc R
C33 C 0.39932(17) 0.16551(12) 0.61383(11) 0.0207(6) Uani 1 1 d .
H33A H 0.3814 0.2071 0.6380 0.025 Uiso 1 1 calc R
C32 C 0.42963(18) 0.18077(12) 0.55063(10) 0.0213(7) Uani 1 1 d .
H32A H 0.5027 0.1997 0.5500 0.026 Uiso 1 1 calc R
H32B H 0.3813 0.2168 0.5351 0.026 Uiso 1 1 calc R
C43 C 0.00728(17) 0.13738(13) 0.49788(10) 0.0202(7) Uani 1 1 d .
H43A H 0.0067 0.1842 0.5105 0.024 Uiso 1 1 calc R
C23 C 0.1758(2) -0.15365(13) 0.59348(12) 0.0212(7) Uani 1 1 d .
C46 C 0.00942(17) 0.00117(14) 0.46073(10) 0.0246(7) Uani 1 1 d .
H46A H 0.0094 -0.0456 0.4482 0.030 Uiso 1 1 calc R
C1 C 0.25836(17) -0.06398(11) 0.80108(10) 0.0185(6) Uani 1 1 d .
C72 C -0.2089(2) 0.24644(11) 0.60538(11) 0.0238(6) Uani 1 1 d .
H72A H -0.2076 0.2772 0.5728 0.029 Uiso 1 1 calc R
C69 C -0.2112(2) 0.15966(11) 0.70166(10) 0.0267(7) Uani 1 1 d .
H69A H -0.2126 0.1302 0.7351 0.032 Uiso 1 1 calc R
C24 C -0.06043(18) -0.04014(14) 0.64287(11) 0.0286(7) Uani 1 1 d .
H24A H -0.0105 -0.0027 0.6552 0.034 Uiso 1 1 calc R
C35 C 0.51351(16) 0.05703(12) 0.62217(10) 0.0209(6) Uani 1 1 d .
H35A H 0.5590 0.0408 0.6550 0.025 Uiso 1 1 calc R
H35B H 0.5601 0.0799 0.5929 0.025 Uiso 1 1 calc R
C11 C 0.49616(19) -0.02271(14) 0.76643(10) 0.0223(7) Uani 1 1 d .
C70 C -0.30415(19) 0.18826(13) 0.68148(12) 0.0278(7) Uani 1 1 d .
H70A H -0.3693 0.1783 0.7008 0.033 Uiso 1 1 calc R
C25 C -0.14594(15) -0.00611(13) 0.60494(11) 0.0342(7) Uani 1 1 d .
H25A H -0.1848 0.0279 0.6286 0.051 Uiso 1 1 calc R
H25B H -0.1954 -0.0414 0.5906 0.051 Uiso 1 1 calc R
H25C H -0.1125 0.0170 0.5713 0.051 Uiso 1 1 calc R
C47 C 0.07292(17) 0.02124(13) 0.50727(10) 0.0206(6) Uani 1 1 d .
H47A H 0.1181 -0.0116 0.5257 0.025 Uiso 1 1 calc R
C8 C 0.5007(2) 0.10754(14) 0.81761(11) 0.0317(7) Uani 1 1 d .
H8A H 0.5035 0.1523 0.8347 0.038 Uiso 1 1 calc R
C10 C 0.59228(18) 0.00925(15) 0.78048(10) 0.0299(7) Uani 1 1 d .
H10A H 0.6573 -0.0137 0.7722 0.036 Uiso 1 1 calc R
C48 C 0.17136(16) 0.24303(12) 0.60155(12) 0.0185(6) Uani 1 1 d .
C53 C 0.16757(17) 0.28448(14) 0.65194(11) 0.0291(7) Uani 1 1 d .
H53A H 0.1626 0.2643 0.6900 0.035 Uiso 1 1 calc R
C7 C 0.40158(19) 0.07884(13) 0.80507(10) 0.0231(6) Uani 1 1 d .
C2 C 0.18018(17) -0.11194(13) 0.78568(10) 0.0208(6) Uani 1 1 d .
H2A H 0.1530 -0.1395 0.8169 0.025 Uiso 1 1 calc R
C18 C 0.1125(2) -0.10975(12) 0.62710(10) 0.0223(6) Uani 1 1 d .
C40 C 0.13674(18) 0.11240(13) 0.57734(10) 0.0214(6) Uani 1 1 d .
C49 C 0.17891(17) 0.27431(13) 0.54623(11) 0.0235(7) Uani 1 1 d .
H49A H 0.1806 0.2466 0.5117 0.028 Uiso 1 1 calc R
C44 C -0.05493(18) 0.11711(15) 0.45061(11) 0.0295(7) Uani 1 1 d .
H44A H -0.0980 0.1500 0.4308 0.035 Uiso 1 1 calc R
C67 C -0.0081(2) 0.14191(15) 0.83979(13) 0.0598(10) Uani 1 1 d .
H67A H -0.0201 0.1876 0.8261 0.072 Uiso 1 1 calc R
C15 C 0.49599(17) -0.09503(14) 0.74014(10) 0.0249(6) Uani 1 1 d .
H15A H 0.4306 -0.0996 0.7154 0.030 Uiso 1 1 calc R
C62 C 0.01667(18) 0.09071(14) 0.79934(11) 0.0258(7) Uani 1 1 d .
C45 C -0.05448(19) 0.04909(15) 0.43213(11) 0.0272(7) Uani 1 1 d .
H45A H -0.0978 0.0352 0.3999 0.033 Uiso 1 1 calc R
C14 C 0.2944(2) 0.13602(12) 0.88611(11) 0.0403(8) Uani 1 1 d .
H14A H 0.3009 0.0937 0.9095 0.060 Uiso 1 1 calc R
H14B H 0.2261 0.1582 0.8945 0.060 Uiso 1 1 calc R
H14C H 0.3524 0.1676 0.8963 0.060 Uiso 1 1 calc R
C6 C 0.40128(19) 0.01303(14) 0.77865(10) 0.0218(6) Uani 1 1 d .
C37 C 0.35561(17) 0.01071(14) 0.56378(10) 0.0230(7) Uani 1 1 d .
H37A H 0.3104 -0.0304 0.5549 0.028 Uiso 1 1 calc R
C9 C 0.5940(2) 0.07392(14) 0.80631(11) 0.0321(7) Uani 1 1 d .
H9A H 0.6599 0.0949 0.8162 0.038 Uiso 1 1 calc R
C12 C 0.30072(18) 0.11797(12) 0.81972(10) 0.0286(7) Uani 1 1 d .
H12A H 0.2390 0.0875 0.8100 0.034 Uiso 1 1 calc R
C31 C 0.42492(18) 0.11754(13) 0.50961(10) 0.0250(7) Uani 1 1 d .
H31A H 0.4119 0.1334 0.4688 0.030 Uiso 1 1 calc R
H31B H 0.4947 0.0939 0.5103 0.030 Uiso 1 1 calc R
C28 C 0.36317(19) -0.17560(14) 0.55414(12) 0.0438(9) Uani 1 1 d .
H28A H 0.3535 -0.1362 0.5276 0.066 Uiso 1 1 calc R
H28B H 0.3432 -0.2182 0.5337 0.066 Uiso 1 1 calc R
H28C H 0.4378 -0.1783 0.5663 0.066 Uiso 1 1 calc R
C60 C 0.02710(17) 0.10649(13) 0.73665(11) 0.0224(6) Uani 1 1 d .
C3 C 0.13715(18) -0.12427(13) 0.72969(12) 0.0210(7) Uani 1 1 d .
C51 C 0.17864(17) 0.38690(15) 0.59147(13) 0.0342(8) Uani 1 1 d .
H51A H 0.1802 0.4358 0.5881 0.041 Uiso 1 1 calc R
C65 C -0.0007(2) 0.06152(17) 0.92045(13) 0.0521(9) Uani 1 1 d .
H65A H -0.0069 0.0516 0.9613 0.063 Uiso 1 1 calc R
C71 C -0.30316(19) 0.23185(13) 0.63274(12) 0.0295(7) Uani 1 1 d .
H71A H -0.3676 0.2514 0.6185 0.035 Uiso 1 1 calc R
C50 C 0.18392(17) 0.34565(14) 0.54155(12) 0.0298(7) Uani 1 1 d .
H50A H 0.1910 0.3664 0.5038 0.036 Uiso 1 1 calc R
C17 C 0.4920(2) -0.15143(13) 0.78744(11) 0.0391(8) Uani 1 1 d .
H17A H 0.4924 -0.1969 0.7685 0.059 Uiso 1 1 calc R
H17B H 0.4270 -0.1462 0.8108 0.059 Uiso 1 1 calc R
H17C H 0.5541 -0.1472 0.8133 0.059 Uiso 1 1 calc R
C20 C -0.0340(2) -0.12797(13) 0.56105(11) 0.0295(7) Uani 1 1 d .
H20A H -0.1053 -0.1193 0.5493 0.035 Uiso 1 1 calc R
C29 C 0.30927(19) -0.22838(14) 0.65049(12) 0.0496(9) Uani 1 1 d .
H29A H 0.3852 -0.2338 0.6591 0.074 Uiso 1 1 calc R
H29B H 0.2824 -0.2705 0.6318 0.074 Uiso 1 1 calc R
H29C H 0.2705 -0.2201 0.6873 0.074 Uiso 1 1 calc R
C63 C 0.03268(16) 0.02498(12) 0.82196(11) 0.0254(7) Uani 1 1 d .
H63A H 0.0509 -0.0114 0.7957 0.031 Uiso 1 1 calc R
C52 C 0.17124(18) 0.35628(14) 0.64529(13) 0.0341(8) Uani 1 1 d .
H52A H 0.1685 0.3845 0.6795 0.041 Uiso 1 1 calc R
C64 C 0.02313(18) 0.01072(15) 0.88110(12) 0.0358(7) Uani 1 1 d .
H64A H 0.0333 -0.0352 0.8947 0.043 Uiso 1 1 calc R
C66 C -0.0158(3) 0.12848(17) 0.89932(13) 0.0746(12) Uani 1 1 d .
H66A H -0.0314 0.1649 0.9260 0.090 Uiso 1 1 calc R
C21 C 0.0272(2) -0.17372(13) 0.52868(12) 0.0315(7) Uani 1 1 d .
H21A H -0.0030 -0.1975 0.4961 0.038 Uiso 1 1 calc R
C30 C 0.33902(18) 0.06643(13) 0.52681(11) 0.0244(7) Uani 1 1 d .
H30A H 0.2843 0.0583 0.4956 0.029 Uiso 1 1 calc R
C5 C 0.07119(18) -0.18965(12) 0.72528(10) 0.0302(7) Uani 1 1 d .
H5A H 0.0442 -0.1947 0.6850 0.045 Uiso 1 1 calc R
H5B H 0.0113 -0.1869 0.7528 0.045 Uiso 1 1 calc R
H5C H 0.1155 -0.2296 0.7352 0.045 Uiso 1 1 calc R
C4 C 0.29228(18) -0.06233(12) 0.86494(10) 0.0292(7) Uani 1 1 d .
H4A H 0.3471 -0.0269 0.8703 0.044 Uiso 1 1 calc R
H4B H 0.3210 -0.1075 0.8761 0.044 Uiso 1 1 calc R
H4C H 0.2308 -0.0515 0.8898 0.044 Uiso 1 1 calc R
C26 C -0.11235(19) -0.06692(14) 0.69842(11) 0.0511(9) Uani 1 1 d .
H26A H -0.1534 -0.0298 0.7170 0.077 Uiso 1 1 calc R
H26B H -0.0574 -0.0831 0.7258 0.077 Uiso 1 1 calc R
H26C H -0.1599 -0.1053 0.6885 0.077 Uiso 1 1 calc R
C36 C 0.46027(16) -0.00603(13) 0.59286(10) 0.0231(6) Uani 1 1 d .
H36A H 0.5092 -0.0253 0.5629 0.028 Uiso 1 1 calc R
H36B H 0.4484 -0.0420 0.6231 0.028 Uiso 1 1 calc R
C13 C 0.2902(2) 0.18412(12) 0.78315(10) 0.0350(7) Uani 1 1 d .
H13A H 0.2927 0.1726 0.7411 0.052 Uiso 1 1 calc R
H13B H 0.3488 0.2155 0.7928 0.052 Uiso 1 1 calc R
H13C H 0.2223 0.2066 0.7922 0.052 Uiso 1 1 calc R
C16 C 0.59262(16) -0.11034(14) 0.70029(10) 0.0360(7) Uani 1 1 d .
H16A H 0.5970 -0.0753 0.6692 0.054 Uiso 1 1 calc R
H16B H 0.5844 -0.1561 0.6824 0.054 Uiso 1 1 calc R
H16C H 0.6578 -0.1093 0.7240 0.054 Uiso 1 1 calc R

loop_
_atom_site_aniso_label
_atom_site_aniso_U_11
_atom_site_aniso_U_22
_atom_site_aniso_U_33
_atom_site_aniso_U_23
_atom_site_aniso_U_13
_atom_site_aniso_U_12
Ga 0.02038(14) 0.01780(16) 0.01814(16) 0.00084(14) -0.00038(15) -0.00041(14)
Ni1 0.02012(17) 0.0199(2) 0.01713(19) 0.00051(16) 0.00061(18) -0.00063(17)
Ni2 0.02160(18) 0.0200(2) 0.01880(19) 0.00141(17) 0.00133(17) 0.00159(17)
C22 0.038(2) 0.0181(17) 0.033(2) -0.0098(14) 0.0077(16) 0.0034(14)
C27 0.0349(19) 0.0147(15) 0.0414(19) -0.0041(15) 0.0020(17) 0.0063(14)
N1 0.0179(12) 0.0151(12) 0.0193(12) 0.0033(10) -0.0001(9) -0.0053(10)
C34 0.0130(13) 0.0234(16) 0.0216(16) -0.0057(14) 0.0002(11) -0.0048(13)
C68 0.0220(15) 0.0188(14) 0.0161(16) -0.0090(12) -0.0008(13) -0.0004(13)
C41 0.0112(14) 0.0303(18) 0.0205(17) -0.0027(15) 0.0002(13) -0.0012(12)
C61 0.0203(15) 0.0178(15) 0.0234(17) -0.0056(14) 0.0046(14) -0.0041(12)
C42 0.0163(15) 0.0224(17) 0.0131(15) -0.0014(14) 0.0029(12) -0.0030(13)
N2 0.0209(11) 0.0180(12) 0.0195(13) 0.0017(11) 0.0000(10) -0.0002(10)
C19 0.0254(15) 0.0141(14) 0.0220(15) 0.0040(14) 0.0005(14) -0.0060(13)
C73 0.0194(15) 0.0238(16) 0.0176(16) -0.0058(13) 0.0002(13) 0.0004(13)
C33 0.0163(14) 0.0247(16) 0.0210(16) -0.0004(13) -0.0010(14) -0.0046(13)
C32 0.0193(15) 0.0239(17) 0.0207(17) 0.0059(13) -0.0030(12) 0.0002(13)
C43 0.0145(14) 0.0265(17) 0.0197(17) -0.0019(14) -0.0050(13) 0.0001(13)
C23 0.0255(16) 0.0153(15) 0.0227(18) -0.0022(13) 0.0033(13) -0.0015(13)
C46 0.0274(16) 0.0263(18) 0.0201(16) -0.0085(14) -0.0004(13) -0.0014(15)
C1 0.0170(15) 0.0179(14) 0.0206(16) 0.0011(12) -0.0019(12) 0.0075(12)
C72 0.0320(17) 0.0219(15) 0.0175(15) -0.0042(12) 0.0015(15) 0.0041(14)
C69 0.0313(17) 0.0276(16) 0.0210(16) -0.0007(12) 0.0072(15) -0.0001(15)
C24 0.0231(16) 0.0319(18) 0.0308(18) -0.0064(14) -0.0018(14) -0.0028(13)
C35 0.0158(14) 0.0320(17) 0.0149(16) 0.0061(13) 0.0016(12) 0.0018(13)
C11 0.0225(16) 0.0326(18) 0.0117(15) 0.0070(13) -0.0016(13) -0.0001(14)
C70 0.0212(16) 0.0332(17) 0.0289(19) -0.0052(15) 0.0057(14) -0.0026(13)
C25 0.0271(15) 0.0370(18) 0.0386(17) 0.0008(17) 0.0043(14) 0.0060(14)
C47 0.0186(15) 0.0234(17) 0.0199(16) 0.0070(14) 0.0048(12) 0.0033(13)
C8 0.0407(17) 0.0307(17) 0.0236(18) 0.0118(15) -0.0021(15) -0.0134(16)
C10 0.0209(15) 0.0430(19) 0.0257(16) 0.0114(15) 0.0004(13) -0.0081(16)
C48 0.0155(14) 0.0169(15) 0.0229(17) -0.0014(14) 0.0003(13) -0.0014(11)
C53 0.0292(16) 0.0317(19) 0.0264(19) -0.0011(15) 0.0049(13) -0.0003(14)
C7 0.0216(15) 0.0301(17) 0.0175(15) 0.0031(14) -0.0024(14) -0.0047(14)
C2 0.0216(14) 0.0211(16) 0.0197(16) 0.0028(13) 0.0068(12) 0.0023(13)
C18 0.0334(16) 0.0096(14) 0.0240(16) -0.0019(13) 0.0042(14) -0.0108(14)
C40 0.0294(16) 0.0149(15) 0.0200(16) 0.0065(13) 0.0061(13) 0.0014(13)
C49 0.0202(15) 0.0261(18) 0.0242(18) 0.0026(14) -0.0022(13) -0.0023(13)
C44 0.0196(16) 0.041(2) 0.0282(19) -0.0003(15) -0.0017(13) 0.0091(14)
C67 0.117(3) 0.033(2) 0.029(2) 0.0057(18) 0.009(2) 0.0242(19)
C15 0.0194(14) 0.0358(19) 0.0194(16) 0.0003(15) -0.0022(12) 0.0027(15)
C62 0.0264(16) 0.0288(18) 0.0223(17) 0.0020(15) 0.0014(13) 0.0050(15)
C45 0.0188(16) 0.043(2) 0.0196(17) -0.0042(15) 0.0007(12) -0.0034(15)
C14 0.0440(18) 0.0463(19) 0.0306(18) 0.0021(15) 0.0022(16) 0.0112(15)
C6 0.0225(15) 0.0273(17) 0.0157(15) 0.0122(13) -0.0014(12) -0.0051(15)
C37 0.0225(16) 0.0225(17) 0.0239(16) -0.0021(15) 0.0071(12) -0.0008(14)
C9 0.0208(15) 0.052(2) 0.0236(17) 0.0073(16) -0.0011(15) -0.0136(15)
C12 0.0367(17) 0.0229(15) 0.0261(17) -0.0041(14) -0.0060(14) -0.0008(13)
C31 0.0257(16) 0.0298(17) 0.0193(16) 0.0028(14) 0.0040(12) -0.0010(14)
C28 0.049(2) 0.035(2) 0.047(2) -0.0168(16) -0.0002(18) 0.0054(16)
C60 0.0224(15) 0.0206(16) 0.0241(17) -0.0032(14) -0.0007(13) 0.0000(14)
C3 0.0174(15) 0.0153(16) 0.0302(18) 0.0028(13) 0.0092(13) 0.0007(12)
C51 0.0212(15) 0.0239(17) 0.057(2) 0.0120(17) 0.0020(14) 0.0026(13)
C65 0.078(3) 0.057(3) 0.021(2) 0.0134(18) 0.0042(18) 0.006(2)
C71 0.0240(17) 0.0288(17) 0.0358(19) -0.0097(15) -0.0091(14) 0.0054(13)
C50 0.0194(16) 0.0311(19) 0.039(2) 0.0138(16) -0.0025(14) 0.0004(13)
C17 0.0412(18) 0.0334(19) 0.043(2) 0.0105(16) 0.0100(16) 0.0061(15)
C20 0.0326(18) 0.0275(18) 0.0283(18) 0.0007(15) -0.0065(14) -0.0016(14)
C29 0.048(2) 0.041(2) 0.059(2) 0.0100(17) -0.0059(17) 0.0150(16)
C63 0.0237(15) 0.0224(17) 0.0302(19) 0.0030(14) 0.0027(13) 0.0015(12)
C52 0.0316(17) 0.0257(19) 0.045(2) -0.0135(16) -0.0019(15) -0.0011(14)
C64 0.0448(18) 0.0340(19) 0.0286(19) 0.0158(17) 0.0026(15) 0.0060(16)
C66 0.152(4) 0.050(3) 0.022(2) -0.0052(19) 0.014(2) 0.027(2)
C21 0.0326(18) 0.0331(19) 0.0289(19) -0.0084(15) -0.0055(15) -0.0017(15)
C30 0.0255(15) 0.0308(18) 0.0169(17) -0.0047(14) 0.0028(13) 0.0035(14)
C5 0.0383(18) 0.0238(17) 0.0286(18) 0.0014(14) -0.0017(14) -0.0112(14)
C4 0.0245(15) 0.0356(17) 0.0273(17) 0.0059(13) -0.0080(13) -0.0026(14)
C26 0.0383(18) 0.076(2) 0.040(2) 0.0046(17) 0.0070(17) 0.0096(17)
C36 0.0188(14) 0.0245(16) 0.0259(16) 0.0019(14) 0.0025(12) 0.0067(13)
C13 0.0460(18) 0.0273(17) 0.0316(17) 0.0072(13) -0.0037(16) -0.0036(16)
C16 0.0286(16) 0.0429(18) 0.0365(18) 0.0103(16) 0.0035(14) 0.0174(15)

loop_
_atom_type_symbol
_atom_type_description
_atom_type_scat_dispersion_real
_atom_type_scat_dispersion_imag
_atom_type_scat_source
C C 0.0033 0.0016 'International Tables Vol C Tables 4.2.6.8 and 6.1.1.4'
H H 0.0000 0.0000 'International Tables Vol C Tables 4.2.6.8 and 6.1.1.4'
N N 0.0061 0.0033 'International Tables Vol C Tables 4.2.6.8 and 6.1.1.4'
Ni Ni 0.3393 1.1124 'International Tables Vol C Tables 4.2.6.8 and 6.1.1.4'
Ga Ga 0.2307 1.6083 'International Tables Vol C Tables 4.2.6.8 and 6.1.1.4'

loop_
_geom_angle_atom_site_label_1
_geom_angle_atom_site_label_2
_geom_angle_atom_site_label_3
_geom_angle
N1 Ga N2 90.69(8)
N1 Ga Ni2 132.29(5)
N2 Ga Ni2 113.98(5)
N1 Ga Ni1 132.00(5)
N2 Ga Ni1 129.29(6)
Ni2 Ga Ni1 60.912(12)
C40 Ni1 C41 38.12(9)
C40 Ni1 C30 93.35(9)
C41 Ni1 C30 112.75(10)
C40 Ni1 C37 114.13(10)
C41 Ni1 C37 147.33(10)
C30 Ni1 C37 38.69(8)
C40 Ni1 C33 121.41(10)
C41 Ni1 C33 89.28(9)
C30 Ni1 C33 85.60(10)
C37 Ni1 C33 100.65(9)
C40 Ni1 C34 157.28(10)
C41 Ni1 C34 120.10(10)
C30 Ni1 C34 92.13(9)
C37 Ni1 C34 83.26(9)
C33 Ni1 C34 37.22(8)
C40 Ni1 Ga 100.25(7)
C41 Ni1 Ga 108.42(7)
C30 Ni1 Ga 127.99(7)
C37 Ni1 Ga 90.98(7)
C33 Ni1 Ga 125.64(7)
C34 Ni1 Ga 93.63(6)
C40 Ni1 Ni2 53.58(7)
C41 Ni1 Ni2 49.83(7)
C30 Ni1 Ni2 144.96(7)
C37 Ni1 Ni2 138.51(7)
C33 Ni1 Ni2 119.67(7)
C34 Ni1 Ni2 122.80(6)
Ga Ni1 Ni2 58.690(11)
C61 Ni2 C60 39.48(9)
C61 Ni2 C41 110.28(11)
C60 Ni2 C41 141.95(11)
C61 Ni2 C40 117.23(10)
C60 Ni2 C40 155.03(10)
C41 Ni2 C40 38.11(9)
C61 Ni2 Ga 135.99(8)
C60 Ni2 Ga 99.21(8)
C41 Ni2 Ga 113.67(7)
C40 Ni2 Ga 98.95(7)
C61 Ni2 Ni1 163.60(8)
C60 Ni2 Ni1 154.65(7)
C41 Ni2 Ni1 53.38(7)
C40 Ni2 Ni1 50.14(6)
Ga Ni2 Ni1 60.398(12)
C21 C22 C23 121.1(3)
C28 C27 C23 113.4(2)
C28 C27 C29 109.4(2)
C23 C27 C29 112.8(2)
C1 N1 C6 116.86(18)
C1 N1 Ga 122.71(15)
C6 N1 Ga 120.17(14)
C33 C34 C35 123.5(2)
C33 C34 Ni1 68.82(13)
C35 C34 Ni1 109.92(15)
C73 C68 C69 117.8(2)
C73 C68 C61 122.6(2)
C69 C68 C61 119.6(2)
C40 C41 C48 142.3(3)
C40 C41 Ni2 75.41(16)
C48 C41 Ni2 131.89(19)
C40 C41 Ni1 67.42(15)
C48 C41 Ni1 135.37(16)
Ni2 C41 Ni1 76.79(10)
C60 C61 C68 146.4(2)
C60 C61 Ni2 72.52(16)
C68 C61 Ni2 140.0(2)
C47 C42 C43 118.7(2)
C47 C42 C40 122.8(2)
C43 C42 C40 118.5(2)
C3 N2 C18 115.52(19)
C3 N2 Ga 122.94(17)
C18 N2 Ga 121.52(14)
C20 C19 C18 117.8(2)
C20 C19 C24 120.2(2)
C18 C19 C24 122.0(2)
C72 C73 C68 121.1(2)
C34 C33 C32 124.8(2)
C34 C33 Ni1 73.96(13)
C32 C33 Ni1 105.59(15)
C33 C32 C31 114.06(19)
C44 C43 C42 120.2(2)
C18 C23 C22 118.5(2)
C18 C23 C27 121.9(2)
C22 C23 C27 119.6(2)
C47 C46 C45 120.3(2)
N1 C1 C2 123.0(2)
N1 C1 C4 120.0(2)
C2 C1 C4 116.9(2)
C71 C72 C73 120.4(2)
C70 C69 C68 120.9(2)
C26 C24 C25 108.27(19)
C26 C24 C19 113.7(2)
C25 C24 C19 114.3(2)
C34 C35 C36 113.67(17)
C10 C11 C6 118.2(3)
C10 C11 C15 119.9(2)
C6 C11 C15 121.9(2)
C69 C70 C71 120.2(2)
C46 C47 C42 120.8(2)
C9 C8 C7 122.7(3)
C9 C10 C11 120.8(3)
C49 C48 C53 119.2(2)
C49 C48 C41 119.7(2)
C53 C48 C41 121.1(2)
C48 C53 C52 118.8(2)
C8 C7 C6 116.7(2)
C8 C7 C12 120.3(2)
C6 C7 C12 122.9(2)
C1 C2 C3 127.7(2)
C23 C18 C19 121.2(2)
C23 C18 N2 119.0(2)
C19 C18 N2 119.6(2)
C41 C40 C42 143.2(2)
C41 C40 Ni1 74.46(16)
C42 C40 Ni1 135.85(18)
C41 C40 Ni2 66.48(16)
C42 C40 Ni2 130.98(16)
Ni1 C40 Ni2 76.28(9)
C50 C49 C48 120.3(3)
C45 C44 C43 120.2(3)
C66 C67 C62 121.9(3)
C11 C15 C17 112.4(2)
C11 C15 C16 113.9(2)
C17 C15 C16 107.4(2)
C67 C62 C63 116.4(3)
C67 C62 C60 121.0(3)
C63 C62 C60 122.6(3)
C44 C45 C46 119.8(2)
C11 C6 C7 121.8(2)
C11 C6 N1 118.2(2)
C7 C6 N1 120.0(2)
C30 C37 C36 124.4(2)
C30 C37 Ni1 69.73(15)
C36 C37 Ni1 110.89(16)
C8 C9 C10 119.8(3)
C7 C12 C13 111.8(2)
C7 C12 C14 111.7(2)
C13 C12 C14 109.48(19)
C30 C31 C32 113.04(19)
C61 C60 C62 142.1(2)
C61 C60 Ni2 68.01(15)
C62 C60 Ni2 149.33(19)
N2 C3 C2 124.1(2)
N2 C3 C5 121.5(2)
C2 C3 C5 114.4(2)
C52 C51 C50 119.0(3)
C64 C65 C66 118.5(3)
C72 C71 C70 119.6(2)
C49 C50 C51 120.6(3)
C21 C20 C19 121.3(2)
C64 C63 C62 122.2(3)
C51 C52 C53 122.2(3)
C65 C64 C63 120.9(3)
C67 C66 C65 120.1(3)
C22 C21 C20 120.0(3)
C37 C30 C31 123.9(2)
C37 C30 Ni1 71.59(14)
C31 C30 Ni1 110.88(17)
C37 C36 C35 113.4(2)

loop_
_geom_bond_atom_site_label_1
_geom_bond_atom_site_label_2
_geom_bond_distance
Ga N1 2.0018(18)
Ga N2 2.0378(18)
Ga Ni2 2.4129(4)
Ga Ni1 2.4556(4)
Ni1 C40 1.950(2)
Ni1 C41 2.035(2)
Ni1 C30 2.075(2)
Ni1 C37 2.099(2)
Ni1 C33 2.128(2)
Ni1 C34 2.193(2)
Ni1 Ni2 2.4680(4)
Ni2 C61 1.865(2)
Ni2 C60 1.919(2)
Ni2 C41 1.937(3)
Ni2 C40 2.044(2)
C22 C21 1.371(3)
C22 C23 1.397(3)
C27 C28 1.525(3)
C27 C23 1.534(3)
C27 C29 1.547(3)
N1 C1 1.353(3)
N1 C6 1.453(3)
C34 C33 1.380(3)
C34 C35 1.516(3)
C68 C73 1.391(3)
C68 C69 1.398(3)
C68 C61 1.462(3)
C41 C40 1.304(3)
C41 C48 1.471(3)
C61 C60 1.279(3)
C42 C47 1.385(3)
C42 C43 1.412(3)
C42 C40 1.471(3)
N2 C3 1.340(3)
N2 C18 1.455(3)
C19 C20 1.389(3)
C19 C18 1.415(3)
C19 C24 1.539(3)
C73 C72 1.377(3)
C33 C32 1.513(3)
C32 C31 1.539(3)
C43 C44 1.384(3)
C23 C18 1.393(3)
C46 C47 1.380(3)
C46 C45 1.389(3)
C1 C2 1.397(3)
C1 C4 1.510(3)
C72 C71 1.368(3)
C69 C70 1.373(3)
C24 C26 1.511(3)
C24 C25 1.527(3)
C35 C36 1.544(3)
C11 C10 1.395(3)
C11 C6 1.407(3)
C11 C15 1.523(3)
C70 C71 1.391(3)
C8 C9 1.366(3)
C8 C7 1.395(3)
C10 C9 1.383(3)
C48 C49 1.397(3)
C48 C53 1.397(3)
C53 C52 1.400(3)
C7 C6 1.409(3)
C7 C12 1.515(3)
C2 C3 1.401(3)
C49 C50 1.387(3)
C44 C45 1.383(3)
C67 C66 1.379(4)
C67 C62 1.386(3)
C15 C17 1.532(3)
C15 C16 1.544(3)
C62 C63 1.388(3)
C62 C60 1.460(3)
C14 C12 1.548(3)
C37 C30 1.383(3)
C37 C36 1.508(3)
C12 C13 1.532(3)
C31 C30 1.517(3)
C3 C5 1.517(3)
C51 C52 1.360(3)
C51 C50 1.388(3)
C65 C64 1.362(3)
C65 C66 1.396(4)
C20 C21 1.385(3)
C63 C64 1.375(3)

loop_
_geom_torsion_atom_site_label_1
_geom_torsion_atom_site_label_2
_geom_torsion_atom_site_label_3
_geom_torsion_atom_site_label_4
_geom_torsion
N1 Ga Ni1 C40 -157.66(10)
N2 Ga Ni1 C40 63.07(10)
Ni2 Ga Ni1 C40 -35.31(8)
N1 Ga Ni1 C41 -119.14(10)
N2 Ga Ni1 C41 101.59(10)
Ni2 Ga Ni1 C41 3.21(8)
N1 Ga Ni1 C30 99.83(11)
N2 Ga Ni1 C30 -39.43(10)
Ni2 Ga Ni1 C30 -137.81(9)
N1 Ga Ni1 C37 87.59(10)
N2 Ga Ni1 C37 -51.68(9)
Ni2 Ga Ni1 C37 -150.06(7)
N1 Ga Ni1 C33 -16.28(11)
N2 Ga Ni1 C33 -155.55(10)
Ni2 Ga Ni1 C33 106.07(8)
N1 Ga Ni1 C34 4.28(10)
N2 Ga Ni1 C34 -134.99(9)
Ni2 Ga Ni1 C34 126.64(6)
N1 Ga Ni1 Ni2 -122.36(7)
N2 Ga Ni1 Ni2 98.38(6)
N1 Ga Ni2 C61 -58.68(13)
N2 Ga Ni2 C61 56.30(12)
Ni1 Ga Ni2 C61 179.38(11)
N1 Ga Ni2 C60 -41.97(10)
N2 Ga Ni2 C60 73.01(9)
Ni1 Ga Ni2 C60 -163.91(7)
N1 Ga Ni2 C41 118.45(11)
N2 Ga Ni2 C41 -126.57(10)
Ni1 Ga Ni2 C41 -3.50(8)
N1 Ga Ni2 C40 155.25(10)
N2 Ga Ni2 C40 -89.76(10)
Ni1 Ga Ni2 C40 33.31(7)
N1 Ga Ni2 Ni1 121.94(7)
N2 Ga Ni2 Ni1 -123.07(6)
C40 Ni1 Ni2 C61 -43.4(3)
C41 Ni1 Ni2 C61 5.5(3)
C30 Ni1 Ni2 C61 -65.7(3)
C37 Ni1 Ni2 C61 -129.6(3)
C33 Ni1 Ni2 C61 65.5(3)
C34 Ni1 Ni2 C61 109.2(3)
Ga Ni1 Ni2 C61 -178.5(3)
C40 Ni1 Ni2 C60 174.7(2)
C41 Ni1 Ni2 C60 -136.3(2)
C30 Ni1 Ni2 C60 152.5(2)
C37 Ni1 Ni2 C60 88.6(2)
C33 Ni1 Ni2 C60 -76.3(2)
C34 Ni1 Ni2 C60 -32.6(2)
Ga Ni1 Ni2 C60 39.70(18)
C40 Ni1 Ni2 C41 -48.96(12)
C30 Ni1 Ni2 C41 -71.19(16)
C37 Ni1 Ni2 C41 -135.11(14)
C33 Ni1 Ni2 C41 60.01(12)
C34 Ni1 Ni2 C41 103.69(12)
Ga Ni1 Ni2 C41 176.01(10)
C41 Ni1 Ni2 C40 48.96(12)
C30 Ni1 Ni2 C40 -22.23(16)
C37 Ni1 Ni2 C40 -86.15(14)
C33 Ni1 Ni2 C40 108.96(12)
C34 Ni1 Ni2 C40 152.65(12)
Ga Ni1 Ni2 C40 -135.03(9)
C40 Ni1 Ni2 Ga 135.03(9)
C41 Ni1 Ni2 Ga -176.01(10)
C30 Ni1 Ni2 Ga 112.80(13)
C37 Ni1 Ni2 Ga 48.88(10)
C33 Ni1 Ni2 Ga -116.00(8)
C34 Ni1 Ni2 Ga -72.32(8)
N2 Ga N1 C1 -31.32(18)
Ni2 Ga N1 C1 92.76(18)
Ni1 Ga N1 C1 179.02(13)
N2 Ga N1 C6 154.71(17)
Ni2 Ga N1 C6 -81.20(18)
Ni1 Ga N1 C6 5.0(2)
C40 Ni1 C34 C33 -24.0(3)
C41 Ni1 C34 C33 -38.09(18)
C30 Ni1 C34 C33 79.87(16)
C37 Ni1 C34 C33 117.60(16)
Ga Ni1 C34 C33 -151.84(14)
Ni2 Ni1 C34 C33 -97.19(14)
C40 Ni1 C34 C35 -143.3(2)
C41 Ni1 C34 C35 -157.37(16)
C30 Ni1 C34 C35 -39.41(17)
C37 Ni1 C34 C35 -1.68(16)
C33 Ni1 C34 C35 -119.3(2)
Ga Ni1 C34 C35 88.87(15)
Ni2 Ni1 C34 C35 143.52(13)
C61 Ni2 C41 C40 -108.61(16)
C60 Ni2 C41 C40 -138.95(17)
Ga Ni2 C41 C40 73.52(15)
Ni1 Ni2 C41 C40 69.73(14)
C61 Ni2 C41 C48 41.2(2)
C60 Ni2 C41 C48 10.8(3)
C40 Ni2 C41 C48 149.8(3)
Ga Ni2 C41 C48 -136.7(2)
Ni1 Ni2 C41 C48 -140.5(3)
C61 Ni2 C41 Ni1 -178.34(9)
C60 Ni2 C41 Ni1 151.32(12)
C40 Ni2 C41 Ni1 -69.73(14)
Ga Ni2 C41 Ni1 3.79(9)
C30 Ni1 C41 C40 64.41(17)
C37 Ni1 C41 C40 40.5(3)
C33 Ni1 C41 C40 149.33(16)
C34 Ni1 C41 C40 171.25(14)
Ga Ni1 C41 C40 -83.07(15)
Ni2 Ni1 C41 C40 -79.48(15)
C40 Ni1 C41 C48 -142.9(4)
C30 Ni1 C41 C48 -78.5(3)
C37 Ni1 C41 C48 -102.4(3)
C33 Ni1 C41 C48 6.4(3)
C34 Ni1 C41 C48 28.3(3)
Ga Ni1 C41 C48 134.0(3)
Ni2 Ni1 C41 C48 137.6(3)
C40 Ni1 C41 Ni2 79.48(15)
C30 Ni1 C41 Ni2 143.89(9)
C37 Ni1 C41 Ni2 119.97(16)
C33 Ni1 C41 Ni2 -131.19(9)
C34 Ni1 C41 Ni2 -109.28(9)
Ga Ni1 C41 Ni2 -3.59(9)
C73 C68 C61 C60 167.5(4)
C69 C68 C61 C60 -14.9(5)
C73 C68 C61 Ni2 -30.2(4)
C69 C68 C61 Ni2 147.4(2)
C41 Ni2 C61 C60 -150.68(16)
C40 Ni2 C61 C60 168.19(16)
Ga Ni2 C61 C60 26.5(2)
Ni1 Ni2 C61 C60 -155.4(2)
C60 Ni2 C61 C68 -169.8(4)
C41 Ni2 C61 C68 39.5(3)
C40 Ni2 C61 C68 -1.7(3)
Ga Ni2 C61 C68 -143.3(2)
Ni1 Ni2 C61 C68 34.8(5)
N1 Ga N2 C3 24.31(18)
Ni2 Ga N2 C3 -113.57(16)
Ni1 Ga N2 C3 175.30(14)
N1 Ga N2 C18 -157.59(17)
Ni2 Ga N2 C18 64.53(17)
Ni1 Ga N2 C18 -6.60(19)
C69 C68 C73 C72 1.3(3)
C61 C68 C73 C72 178.9(2)
C35 C34 C33 C32 2.4(3)
Ni1 C34 C33 C32 -98.1(2)
C35 C34 C33 Ni1 100.5(2)
C40 Ni1 C33 C34 169.39(14)
C41 Ni1 C33 C34 147.74(16)
C30 Ni1 C33 C34 -99.37(16)
C37 Ni1 C33 C34 -63.58(16)
Ga Ni1 C33 C34 35.42(17)
Ni2 Ni1 C33 C34 106.30(13)
C40 Ni1 C33 C32 -68.18(18)
C41 Ni1 C33 C32 -89.83(16)
C30 Ni1 C33 C32 23.06(16)
C37 Ni1 C33 C32 58.86(17)
C34 Ni1 C33 C32 122.4(2)
Ga Ni1 C33 C32 157.85(12)
Ni2 Ni1 C33 C32 -131.26(13)
C34 C33 C32 C31 45.4(3)
Ni1 C33 C32 C31 -35.7(2)
C47 C42 C43 C44 1.5(3)
C40 C42 C43 C44 179.9(2)
C21 C22 C23 C18 -1.5(4)
C21 C22 C23 C27 -179.2(2)
C28 C27 C23 C18 -144.5(2)
C29 C27 C23 C18 90.5(3)
C28 C27 C23 C22 33.1(3)
C29 C27 C23 C22 -91.9(3)
C6 N1 C1 C2 -162.3(2)
Ga N1 C1 C2 23.5(3)
C6 N1 C1 C4 19.5(3)
Ga N1 C1 C4 -154.67(16)
C68 C73 C72 C71 -2.2(3)
C73 C68 C69 C70 0.0(3)
C61 C68 C69 C70 -177.7(2)
C20 C19 C24 C26 100.8(3)
C18 C19 C24 C26 -82.4(3)
C20 C19 C24 C25 -24.2(3)
C18 C19 C24 C25 152.6(2)
C33 C34 C35 C36 -92.4(3)
Ni1 C34 C35 C36 -15.1(2)
C68 C69 C70 C71 -0.4(4)
C45 C46 C47 C42 2.0(3)
C43 C42 C47 C46 -2.6(3)
C40 C42 C47 C46 179.2(2)
C6 C11 C10 C9 0.7(3)
C15 C11 C10 C9 -177.7(2)
C40 C41 C48 C49 -29.1(5)
Ni2 C41 C48 C49 -156.39(19)
Ni1 C41 C48 C49 85.5(3)
C40 C41 C48 C53 150.7(3)
Ni2 C41 C48 C53 23.4(3)
Ni1 C41 C48 C53 -94.7(3)
C49 C48 C53 C52 0.1(3)
C41 C48 C53 C52 -179.7(2)
C9 C8 C7 C6 -1.3(4)
C9 C8 C7 C12 178.7(2)
N1 C1 C2 C3 3.0(4)
C4 C1 C2 C3 -178.7(2)
C22 C23 C18 C19 -2.4(4)
C27 C23 C18 C19 175.3(2)
C22 C23 C18 N2 172.8(2)
C27 C23 C18 N2 -9.6(3)
C20 C19 C18 C23 3.7(3)
C24 C19 C18 C23 -173.1(2)
C20 C19 C18 N2 -171.4(2)
C24 C19 C18 N2 11.7(3)
C3 N2 C18 C23 -86.7(3)
Ga N2 C18 C23 95.0(2)
C3 N2 C18 C19 88.5(3)
Ga N2 C18 C19 -89.7(2)
C48 C41 C40 C42 -14.5(6)
Ni2 C41 C40 C42 127.8(3)
Ni1 C41 C40 C42 -150.7(4)
C48 C41 C40 Ni1 136.2(4)
Ni2 C41 C40 Ni1 -81.52(7)
C48 C41 C40 Ni2 -142.3(4)
Ni1 C41 C40 Ni2 81.52(7)
C47 C42 C40 C41 171.1(3)
C43 C42 C40 C41 -7.1(5)
C47 C42 C40 Ni1 33.7(4)
C43 C42 C40 Ni1 -144.6(2)
C47 C42 C40 Ni2 -82.6(3)
C43 C42 C40 Ni2 99.1(3)
C30 Ni1 C40 C41 -123.58(16)
C37 Ni1 C40 C41 -157.42(15)
C33 Ni1 C40 C41 -36.69(19)
C34 Ni1 C40 C41 -19.9(3)
Ga Ni1 C40 C41 106.84(15)
Ni2 Ni1 C40 C41 68.99(15)
C41 Ni1 C40 C42 155.1(3)
C30 Ni1 C40 C42 31.6(3)
C37 Ni1 C40 C42 -2.3(3)
C33 Ni1 C40 C42 118.4(2)
C34 Ni1 C40 C42 135.2(3)
Ga Ni1 C40 C42 -98.0(2)
Ni2 Ni1 C40 C42 -135.9(3)
C41 Ni1 C40 Ni2 -68.99(15)
C30 Ni1 C40 Ni2 167.43(9)
C37 Ni1 C40 Ni2 133.59(9)
C33 Ni1 C40 Ni2 -105.69(10)
C34 Ni1 C40 Ni2 -88.9(2)
Ga Ni1 C40 Ni2 37.85(7)
C61 Ni2 C40 C41 88.61(17)
C60 Ni2 C40 C41 106.6(3)
Ga Ni2 C40 C41 -117.25(14)
Ni1 Ni2 C40 C41 -78.78(15)
C61 Ni2 C40 C42 -52.6(3)
C60 Ni2 C40 C42 -34.6(4)
C41 Ni2 C40 C42 -141.2(3)
Ga Ni2 C40 C42 101.6(2)
Ni1 Ni2 C40 C42 140.0(3)
C61 Ni2 C40 Ni1 167.39(8)
C60 Ni2 C40 Ni1 -174.7(2)
C41 Ni2 C40 Ni1 78.78(15)
Ga Ni2 C40 Ni1 -38.47(7)
C53 C48 C49 C50 0.8(3)
C41 C48 C49 C50 -179.39(19)
C42 C43 C44 C45 0.1(4)
C10 C11 C15 C17 89.6(3)
C6 C11 C15 C17 -88.8(3)
C10 C11 C15 C16 -32.9(3)
C6 C11 C15 C16 148.8(2)
C66 C67 C62 C63 0.4(4)
C66 C67 C62 C60 -178.4(3)
C43 C44 C45 C46 -0.7(4)
C47 C46 C45 C44 -0.4(4)
C10 C11 C6 C7 -0.9(3)
C15 C11 C6 C7 177.5(2)
C10 C11 C6 N1 177.8(2)
C15 C11 C6 N1 -3.8(3)
C8 C7 C6 C11 1.1(3)
C12 C7 C6 C11 -178.9(2)
C8 C7 C6 N1 -177.5(2)
C12 C7 C6 N1 2.5(3)
C1 N1 C6 C11 85.5(2)
Ga N1 C6 C11 -100.2(2)
C1 N1 C6 C7 -95.8(3)
Ga N1 C6 C7 78.5(2)
C40 Ni1 C37 C30 62.80(17)
C41 Ni1 C37 C30 36.7(2)
C33 Ni1 C37 C30 -68.91(16)
C34 Ni1 C37 C30 -101.97(16)
Ga Ni1 C37 C30 164.49(14)
Ni2 Ni1 C37 C30 124.42(14)
C40 Ni1 C37 C36 -176.96(16)
C41 Ni1 C37 C36 156.98(17)
C30 Ni1 C37 C36 120.2(2)
C33 Ni1 C37 C36 51.33(18)
C34 Ni1 C37 C36 18.27(17)
Ga Ni1 C37 C36 -75.27(16)
Ni2 Ni1 C37 C36 -115.34(15)
C7 C8 C9 C10 1.2(4)
C11 C10 C9 C8 -0.9(4)
C8 C7 C12 C13 65.4(3)
C6 C7 C12 C13 -114.6(2)
C8 C7 C12 C14 -57.7(3)
C6 C7 C12 C14 122.4(2)
C33 C32 C31 C30 32.3(3)
C68 C61 C60 C62 -19.3(7)
Ni2 C61 C60 C62 172.5(4)
C68 C61 C60 Ni2 168.2(4)
C67 C62 C60 C61 -44.1(5)
C63 C62 C60 C61 137.1(4)
C67 C62 C60 Ni2 122.2(4)
C63 C62 C60 Ni2 -56.5(5)
C41 Ni2 C60 C61 48.2(2)
C40 Ni2 C60 C61 -25.5(3)
Ga Ni2 C60 C61 -161.69(14)
Ni1 Ni2 C60 C61 164.07(14)
C61 Ni2 C60 C62 -171.0(5)
C41 Ni2 C60 C62 -122.8(4)
C40 Ni2 C60 C62 163.5(3)
Ga Ni2 C60 C62 27.3(4)
Ni1 Ni2 C60 C62 -6.9(5)
C18 N2 C3 C2 172.9(2)
Ga N2 C3 C2 -8.9(3)
C18 N2 C3 C5 -5.5(3)
Ga N2 C3 C5 172.68(15)
C1 C2 C3 N2 -10.9(4)
C1 C2 C3 C5 167.6(2)
C73 C72 C71 C70 1.8(4)
C69 C70 C71 C72 -0.5(4)
C48 C49 C50 C51 -1.7(3)
C52 C51 C50 C49 1.7(4)
C18 C19 C20 C21 -1.2(4)
C24 C19 C20 C21 175.7(2)
C67 C62 C63 C64 0.9(4)
C60 C62 C63 C64 179.7(2)
C50 C51 C52 C53 -0.7(4)
C48 C53 C52 C51 -0.2(4)
C66 C65 C64 C63 0.3(5)
C62 C63 C64 C65 -1.3(4)
C62 C67 C66 C65 -1.3(6)
C64 C65 C66 C67 0.9(6)
C23 C22 C21 C20 4.0(4)
C19 C20 C21 C22 -2.6(4)
C36 C37 C30 C31 1.2(4)
Ni1 C37 C30 C31 103.2(2)
C36 C37 C30 Ni1 -102.0(2)
C32 C31 C30 C37 -92.3(3)
C32 C31 C30 Ni1 -10.9(3)
C40 Ni1 C30 C37 -125.61(16)
C41 Ni1 C30 C37 -159.51(14)
C33 Ni1 C30 C37 113.13(16)
C34 Ni1 C30 C37 76.45(15)
Ga Ni1 C30 C37 -19.83(18)
Ni2 Ni1 C30 C37 -107.85(15)
C40 Ni1 C30 C31 114.22(18)
C41 Ni1 C30 C31 80.32(18)
C37 Ni1 C30 C31 -120.2(2)
C33 Ni1 C30 C31 -7.04(17)
C34 Ni1 C30 C31 -43.72(18)
Ga Ni1 C30 C31 -140.00(14)
Ni2 Ni1 C30 C31 131.98(14)
C30 C37 C36 C35 47.1(3)
Ni1 C37 C36 C35 -32.0(2)
C34 C35 C36 C37 31.5(3)
